data_4135074
loop_
_publ_author_name
'Scholz, Alexander Stefan'
'Massoth, Julian'
'Bursch, Markus'
'Mewes, Jan'
'Hetzke, Thilo'
'Wolf, Bernd'
'Bolte, Michael'
'Lerner, Hans-Wolfram'
'Grimme, Stefan'
'Wagner, Matthias'

_publ_section_title
;
 BNB-Doped Phenalenyls: Modular Synthesis, Optoelectronic Properties, and
 One-Electron Reduction.
;
_journal_name_full 'Journal of the American Chemical Society'
_journal_paper_doi 10.1021/jacs.0c03118
_journal_year 2020
_chemical_formula_moiety 'C29 H21 B2 Br2 N'
_chemical_formula_sum 'C29 H21 B2 Br2 N'
_chemical_formula_weight 564.91
_space_group_crystal_system monoclinic
_space_group_IT_number 9
_space_group_name_Hall 'C -2yc'
_space_group_name_H-M_alt 'C 1 c 1'
_atom_sites_solution_hydrogens mixed
_atom_sites_solution_primary direct
_audit_creation_method SHELXL-2018/3
_cell_angle_alpha 90
_cell_angle_beta 118.642(4)
_cell_angle_gamma 90
_cell_formula_units_Z 4
_cell_length_a 11.4624(6)
_cell_length_b 33.3828(16)
_cell_length_c 7.3003(4)
_cell_measurement_reflns_used 13780
_cell_measurement_temperature 173(2)
_cell_measurement_theta_max 26.0
_cell_measurement_theta_min 3.38
_cell_volume 2451.6(2)
_computing_cell_refinement 'X-Area (Stoe & Cie, 2001)'
_computing_data_collection 'X-Area (Stoe & Cie, 2001)'
_computing_data_reduction 'X-Area (Stoe & Cie, 2001)'
_computing_molecular_graphics 'XP in SHELXTL-Plus (Sheldrick, 2008)'
_computing_publication_material SHELXL
_computing_structure_refinement 'SHELXL (Sheldrick, 2008)'
_computing_structure_solution 'SHELXS (Sheldrick, 2008)'
_diffrn_ambient_temperature 173(2)
_diffrn_measured_fraction_theta_full 0.998
_diffrn_measured_fraction_theta_max 0.998
_diffrn_measurement_device_type 'STOE IPDS II two-circle-diffractometer'
_diffrn_measurement_method \w
_diffrn_radiation_type MoK\a
_diffrn_radiation_wavelength 0.71073
_diffrn_reflns_av_R_equivalents 0.0273
_diffrn_reflns_av_unetI/netI 0.0279
_diffrn_reflns_Laue_measured_fraction_full 0.998
_diffrn_reflns_Laue_measured_fraction_max 0.998
_diffrn_reflns_limit_h_max 13
_diffrn_reflns_limit_h_min -13
_diffrn_reflns_limit_k_max 40
_diffrn_reflns_limit_k_min -40
_diffrn_reflns_limit_l_max 8
_diffrn_reflns_limit_l_min -8
_diffrn_reflns_number 13780
_diffrn_reflns_point_group_measured_fraction_full 0.984
_diffrn_reflns_point_group_measured_fraction_max 0.981
_diffrn_reflns_theta_full 25.000
_diffrn_reflns_theta_max 25.573
_diffrn_reflns_theta_min 3.375
_diffrn_source 'Genix 3D I\mS microfocus X-ray source'
_exptl_absorpt_coefficient_mu 3.325
_exptl_absorpt_correction_T_max 1.000
_exptl_absorpt_correction_T_min 0.608
_exptl_absorpt_correction_type multi-scan
_exptl_absorpt_process_details 'X-Area (Stoe & Cie, 2001)'
_exptl_crystal_colour colourless
_exptl_crystal_density_diffrn 1.531
_exptl_crystal_description needle
_exptl_crystal_F_000 1128
_exptl_crystal_size_max 0.180
_exptl_crystal_size_mid 0.030
_exptl_crystal_size_min 0.030
_refine_diff_density_max 0.520
_refine_diff_density_min -0.396
_refine_diff_density_rms 0.068
_refine_ls_abs_structure_details
; 
 Classical Flack method preferred over Parsons because s.u. lower. 
;
_refine_ls_abs_structure_Flack 0.095(15)
_refine_ls_extinction_method none
_refine_ls_goodness_of_fit_ref 1.039
_refine_ls_hydrogen_treatment mixed
_refine_ls_matrix_type full
_refine_ls_number_parameters 314
_refine_ls_number_reflns 4525
_refine_ls_number_restraints 2
_refine_ls_restrained_S_all 1.038
_refine_ls_R_factor_all 0.0401
_refine_ls_R_factor_gt 0.0378
_refine_ls_shift/su_max 0.001
_refine_ls_shift/su_mean 0.000
_refine_ls_structure_factor_coef Fsqd
_refine_ls_weighting_details 'w=1/[\s^2^(Fo^2^)+(0.0715P)^2^+1.8741P] where P=(Fo^2^+2Fc^2^)/3'
_refine_ls_weighting_scheme calc
_refine_ls_wR_factor_gt 0.0964
_refine_ls_wR_factor_ref 0.0977
_reflns_Friedel_coverage 0.957
_reflns_Friedel_fraction_full 0.971
_reflns_Friedel_fraction_max 0.963
_reflns_number_gt 4314
_reflns_number_total 4525
_reflns_threshold_expression 'I > 2\s(I)'
_cod_data_source_file ja0c03118_si_021.cif
_cod_data_source_block wa2808
_cod_original_sg_symbol_H-M 'C c'
_cod_database_code 4135074
_shelx_shelxl_version_number 2018/3
_shelx_space_group_comment
; 
The symmetry employed for this shelxl refinement is uniquely defined 
by the following loop, which should always be used as a source of 
symmetry information in preference to the above space-group names. 
They are only intended as comments. 
;
_shelx_estimated_absorpt_t_min 0.586
_shelx_estimated_absorpt_t_max 0.907

loop_
_space_group_symop_operation_xyz
'x, y, z'
'x, -y, z+1/2'
'x+1/2, y+1/2, z'
'x+1/2, -y+1/2, z+1/2'

loop_
_atom_site_label
_atom_site_type_symbol
_atom_site_fract_x
_atom_site_fract_y
_atom_site_fract_z
_atom_site_U_iso_or_equiv
_atom_site_adp_type
_atom_site_occupancy
_atom_site_site_symmetry_order
_atom_site_calc_flag
_atom_site_refinement_flags_posn
_atom_site_refinement_flags_adp
_atom_site_refinement_flags_occupancy
_atom_site_disorder_assembly
_atom_site_disorder_group
Br1 Br 0.71730(6) 0.41461(2) 1.00086(8) 0.03083(18) Uani 1 1 d . . . . .
Br2 Br 0.30137(7) 0.35879(2) 0.00082(9) 0.0368(2) Uani 1 1 d . . . . .
N1 N 0.5368(5) 0.37338(15) 0.5292(8) 0.0203(10) Uani 1 1 d . . . . .
B1 B 0.6203(7) 0.3599(2) 0.4441(11) 0.0257(14) Uani 1 1 d . . . . .
H1 H 0.615(7) 0.376(2) 0.287(12) 0.031 Uiso 1 1 d . U . . .
B2 B 0.5260(7) 0.3501(2) 0.6871(12) 0.0240(14) Uani 1 1 d . . . . .
H2 H 0.448(8) 0.359(2) 0.743(13) 0.029 Uiso 1 1 d . U . . .
C1 C 0.7039(7) 0.32138(19) 0.5330(11) 0.0293(14) Uani 1 1 d . . . . .
C2 C 0.6979(6) 0.29898(18) 0.6942(11) 0.0290(14) Uani 1 1 d . . . . .
C3 C 0.6092(6) 0.31142(18) 0.7711(10) 0.0268(13) Uani 1 1 d . . . . .
C4 C 0.6064(7) 0.2895(2) 0.9286(12) 0.0344(15) Uani 1 1 d . . . . .
H4 H 0.548545 0.297498 0.981158 0.041 Uiso 1 1 calc R U . . .
C5 C 0.6873(8) 0.2553(2) 1.0141(14) 0.045(2) Uani 1 1 d . . . . .
H5 H 0.682362 0.240493 1.121481 0.055 Uiso 1 1 calc R U . . .
C6 C 0.7723(9) 0.2433(2) 0.9434(14) 0.048(2) Uani 1 1 d . . . . .
H6 H 0.827070 0.220510 1.003207 0.057 Uiso 1 1 calc R U . . .
C7 C 0.7799(7) 0.2648(2) 0.7805(12) 0.0362(17) Uani 1 1 d . . . . .
C8 C 0.8679(9) 0.2536(2) 0.7028(15) 0.050(2) Uani 1 1 d . . . . .
H8 H 0.923267 0.230756 0.758411 0.060 Uiso 1 1 calc R U . . .
C9 C 0.8733(9) 0.2753(3) 0.5503(16) 0.054(2) Uani 1 1 d . . . . .
H9 H 0.933469 0.267655 0.501626 0.064 Uiso 1 1 calc R U . . .
C10 C 0.7915(8) 0.3087(2) 0.4634(12) 0.0372(16) Uani 1 1 d . . . . .
H10 H 0.795829 0.323007 0.354391 0.045 Uiso 1 1 calc R U . . .
C11 C 0.4783(6) 0.41242(17) 0.4740(9) 0.0197(12) Uani 1 1 d . . . . .
C12 C 0.5616(6) 0.44621(18) 0.5229(9) 0.0205(12) Uani 1 1 d . . . . .
C13 C 0.5062(6) 0.48407(17) 0.4705(9) 0.0219(12) Uani 1 1 d . . . . .
H13 H 0.563326 0.506552 0.500295 0.026 Uiso 1 1 calc R U . . .
C14 C 0.3704(7) 0.49025(18) 0.3762(9) 0.0226(12) Uani 1 1 d . . . . .
C15 C 0.2892(6) 0.45678(18) 0.3310(9) 0.0214(12) Uani 1 1 d . . . . .
H15 H 0.195641 0.460472 0.266976 0.026 Uiso 1 1 calc R U . . .
C16 C 0.3402(6) 0.41789(17) 0.3765(9) 0.0209(12) Uani 1 1 d . . . . .
C17 C 0.3138(8) 0.53230(19) 0.3288(11) 0.0321(14) Uani 1 1 d . . . . .
H17A H 0.311789 0.543292 0.451762 0.048 Uiso 1 1 calc R U . . .
H17B H 0.223345 0.531534 0.211098 0.048 Uiso 1 1 calc R U . . .
H17C H 0.369717 0.549267 0.293033 0.048 Uiso 1 1 calc R U . . .
C21 C 0.7093(6) 0.44251(19) 0.6210(10) 0.0241(12) Uani 1 1 d . . . . .
C22 C 0.7910(7) 0.4286(2) 0.8261(11) 0.0271(13) Uani 1 1 d . . . . .
C23 C 0.9263(8) 0.4251(3) 0.9072(12) 0.0419(18) Uani 1 1 d . . . . .
H23 H 0.978987 0.414789 1.043946 0.050 Uiso 1 1 calc R U . . .
C24 C 0.9852(8) 0.4367(3) 0.7897(15) 0.054(2) Uani 1 1 d . . . . .
H24 H 1.078638 0.434113 0.845433 0.064 Uiso 1 1 calc R U . . .
C25 C 0.9089(8) 0.4523(3) 0.5894(14) 0.050(2) Uani 1 1 d . . . . .
H25 H 0.950039 0.460773 0.509801 0.060 Uiso 1 1 calc R U . . .
C26 C 0.7733(7) 0.4553(2) 0.5084(12) 0.0363(16) Uani 1 1 d . . . . .
H26 H 0.721590 0.466354 0.372956 0.044 Uiso 1 1 calc R U . . .
C31 C 0.2423(6) 0.38443(18) 0.3246(10) 0.0235(12) Uani 1 1 d . . . . .
C32 C 0.2085(7) 0.35759(18) 0.1589(11) 0.0293(15) Uani 1 1 d . . . . .
C33 C 0.1044(8) 0.3306(2) 0.0998(12) 0.0364(16) Uani 1 1 d . . . . .
H33 H 0.082062 0.313198 -0.015222 0.044 Uiso 1 1 calc R U . . .
C34 C 0.0335(8) 0.3290(2) 0.2074(13) 0.0398(17) Uani 1 1 d . . . . .
H34 H -0.037309 0.310426 0.167675 0.048 Uiso 1 1 calc R U . . .
C35 C 0.0658(7) 0.3546(2) 0.3732(13) 0.0380(17) Uani 1 1 d . . . . .
H35 H 0.016912 0.352876 0.447450 0.046 Uiso 1 1 calc R U . . .
C36 C 0.1630(7) 0.38163(19) 0.4334(10) 0.0330(16) Uani 1 1 d . . . . .
H36 H 0.180868 0.399076 0.546633 0.040 Uiso 1 1 calc R U . . .

loop_
_atom_site_aniso_label
_atom_site_aniso_U_11
_atom_site_aniso_U_22
_atom_site_aniso_U_33
_atom_site_aniso_U_23
_atom_site_aniso_U_13
_atom_site_aniso_U_12
Br1 0.0313(3) 0.0374(3) 0.0230(3) 0.0027(3) 0.0124(2) 0.0012(3)
Br2 0.0494(4) 0.0338(3) 0.0313(3) -0.0038(3) 0.0225(3) -0.0010(3)
N1 0.019(2) 0.018(2) 0.023(3) 0.002(2) 0.009(2) -0.0008(19)
B1 0.027(3) 0.023(3) 0.026(4) -0.003(3) 0.011(3) -0.002(3)
B2 0.020(3) 0.021(3) 0.028(4) -0.001(3) 0.009(3) -0.004(3)
C1 0.021(3) 0.028(3) 0.038(4) -0.006(3) 0.013(3) 0.001(3)
C2 0.022(3) 0.016(3) 0.034(3) -0.006(2) 0.002(3) 0.000(2)
C3 0.024(3) 0.022(3) 0.028(3) -0.001(2) 0.008(3) -0.003(2)
C4 0.033(4) 0.022(3) 0.039(4) 0.004(3) 0.011(3) -0.006(3)
C5 0.043(5) 0.024(3) 0.046(4) 0.011(3) 0.002(4) -0.005(3)
C6 0.042(5) 0.019(3) 0.050(5) 0.004(3) -0.003(4) 0.005(3)
C7 0.025(3) 0.022(3) 0.043(4) -0.003(3) 0.002(3) 0.004(3)
C8 0.039(4) 0.032(4) 0.059(5) -0.012(4) 0.007(4) 0.013(3)
C9 0.039(5) 0.052(5) 0.067(6) -0.019(5) 0.023(4) 0.012(4)
C10 0.031(4) 0.040(4) 0.044(4) -0.010(3) 0.019(4) 0.006(3)
C11 0.023(3) 0.018(3) 0.019(3) 0.002(2) 0.011(2) 0.004(2)
C12 0.018(3) 0.024(3) 0.019(3) 0.002(2) 0.009(2) -0.001(2)
C13 0.023(3) 0.020(3) 0.022(3) -0.001(2) 0.011(3) 0.000(2)
C14 0.029(3) 0.022(3) 0.019(3) 0.003(2) 0.013(3) 0.006(2)
C15 0.017(3) 0.025(3) 0.018(3) 0.004(2) 0.005(2) 0.003(2)
C16 0.022(3) 0.022(3) 0.018(3) 0.000(2) 0.010(2) -0.002(2)
C17 0.041(4) 0.022(3) 0.034(3) 0.006(3) 0.018(3) 0.008(3)
C21 0.020(3) 0.027(3) 0.023(3) 0.001(2) 0.009(3) -0.002(2)
C22 0.024(3) 0.026(3) 0.030(3) 0.000(3) 0.012(3) -0.004(3)
C23 0.027(4) 0.051(5) 0.038(4) 0.010(3) 0.008(3) 0.001(3)
C24 0.018(4) 0.084(7) 0.050(5) 0.023(5) 0.010(4) 0.000(4)
C25 0.026(4) 0.081(6) 0.045(5) 0.012(4) 0.018(4) -0.006(4)
C26 0.026(4) 0.050(4) 0.030(4) 0.009(3) 0.011(3) -0.001(3)
C31 0.018(3) 0.022(3) 0.025(3) 0.002(2) 0.006(2) -0.002(2)
C32 0.037(4) 0.021(3) 0.027(3) 0.006(2) 0.014(3) 0.004(3)
C33 0.038(4) 0.025(3) 0.032(4) -0.003(3) 0.005(3) -0.010(3)
C34 0.035(4) 0.031(3) 0.041(4) 0.001(3) 0.008(3) -0.018(3)
C35 0.025(3) 0.048(4) 0.040(4) 0.012(3) 0.015(3) -0.002(3)
C36 0.041(4) 0.018(3) 0.020(3) 0.000(2) -0.001(3) 0.001(3)

loop_
_atom_type_symbol
_atom_type_description
_atom_type_scat_dispersion_real
_atom_type_scat_dispersion_imag
_atom_type_scat_source
C C 0.0033 0.0016 'International Tables Vol C Tables 4.2.6.8 and 6.1.1.4'
H H 0.0000 0.0000 'International Tables Vol C Tables 4.2.6.8 and 6.1.1.4'
B B 0.0013 0.0007 'International Tables Vol C Tables 4.2.6.8 and 6.1.1.4'
Br Br -0.2901 2.4595 'International Tables Vol C Tables 4.2.6.8 and 6.1.1.4'
N N 0.0061 0.0033 'International Tables Vol C Tables 4.2.6.8 and 6.1.1.4'

loop_
_geom_angle_atom_site_label_1
_geom_angle_atom_site_label_2
_geom_angle_atom_site_label_3
_geom_angle
_geom_angle_site_symmetry_1
_geom_angle_site_symmetry_3
_geom_angle_publ_flag
C11 N1 B1 118.8(5) . . ?
C11 N1 B2 120.4(5) . . ?
B1 N1 B2 120.4(5) . . ?
N1 B1 C1 119.0(6) . . ?
N1 B1 H1 121(4) . . ?
C1 B1 H1 120(4) . . ?
N1 B2 C3 119.5(6) . . ?
N1 B2 H2 120(4) . . ?
C3 B2 H2 120(4) . . ?
C10 C1 C2 118.1(6) . . ?
C10 C1 B1 120.7(7) . . ?
C2 C1 B1 121.1(6) . . ?
C7 C2 C1 120.3(7) . . ?
C7 C2 C3 120.1(7) . . ?
C1 C2 C3 119.6(6) . . ?
C4 C3 C2 118.4(6) . . ?
C4 C3 B2 121.2(6) . . ?
C2 C3 B2 120.2(6) . . ?
C3 C4 C5 121.7(8) . . ?
C3 C4 H4 119.1 . . ?
C5 C4 H4 119.1 . . ?
C6 C5 C4 120.4(8) . . ?
C6 C5 H5 119.8 . . ?
C4 C5 H5 119.8 . . ?
C5 C6 C7 120.7(7) . . ?
C5 C6 H6 119.7 . . ?
C7 C6 H6 119.7 . . ?
C2 C7 C8 118.7(8) . . ?
C2 C7 C6 118.8(7) . . ?
C8 C7 C6 122.6(7) . . ?
C9 C8 C7 120.5(7) . . ?
C9 C8 H8 119.8 . . ?
C7 C8 H8 119.8 . . ?
C8 C9 C10 121.0(8) . . ?
C8 C9 H9 119.5 . . ?
C10 C9 H9 119.5 . . ?
C1 C10 C9 121.4(8) . . ?
C1 C10 H10 119.3 . . ?
C9 C10 H10 119.3 . . ?
C16 C11 C12 119.2(5) . . ?
C16 C11 N1 121.6(5) . . ?
C12 C11 N1 119.2(5) . . ?
C13 C12 C11 119.7(5) . . ?
C13 C12 C21 118.2(5) . . ?
C11 C12 C21 122.0(5) . . ?
C14 C13 C12 122.1(5) . . ?
C14 C13 H13 118.9 . . ?
C12 C13 H13 118.9 . . ?
C13 C14 C15 117.7(5) . . ?
C13 C14 C17 120.5(6) . . ?
C15 C14 C17 121.7(6) . . ?
C14 C15 C16 122.3(6) . . ?
C14 C15 H15 118.9 . . ?
C16 C15 H15 118.9 . . ?
C15 C16 C11 118.9(5) . . ?
C15 C16 C31 117.1(5) . . ?
C11 C16 C31 123.9(5) . . ?
C14 C17 H17A 109.5 . . ?
C14 C17 H17B 109.5 . . ?
H17A C17 H17B 109.5 . . ?
C14 C17 H17C 109.5 . . ?
H17A C17 H17C 109.5 . . ?
H17B C17 H17C 109.5 . . ?
C26 C21 C22 117.0(6) . . ?
C26 C21 C12 118.9(6) . . ?
C22 C21 C12 124.0(6) . . ?
C23 C22 C21 121.6(6) . . ?
C23 C22 Br1 117.6(5) . . ?
C21 C22 Br1 120.8(5) . . ?
C22 C23 C24 119.8(7) . . ?
C22 C23 H23 120.1 . . ?
C24 C23 H23 120.1 . . ?
C23 C24 C25 120.6(7) . . ?
C23 C24 H24 119.7 . . ?
C25 C24 H24 119.7 . . ?
C26 C25 C24 119.3(7) . . ?
C26 C25 H25 120.4 . . ?
C24 C25 H25 120.4 . . ?
C25 C26 C21 121.7(7) . . ?
C25 C26 H26 119.2 . . ?
C21 C26 H26 119.2 . . ?
C32 C31 C36 116.0(6) . . ?
C32 C31 C16 124.0(6) . . ?
C36 C31 C16 119.6(5) . . ?
C33 C32 C31 121.6(7) . . ?
C33 C32 Br2 118.1(6) . . ?
C31 C32 Br2 120.3(5) . . ?
C34 C33 C32 120.2(7) . . ?
C34 C33 H33 119.9 . . ?
C32 C33 H33 119.9 . . ?
C33 C34 C35 119.6(6) . . ?
C33 C34 H34 120.2 . . ?
C35 C34 H34 120.2 . . ?
C36 C35 C34 122.6(7) . . ?
C36 C35 H35 118.7 . . ?
C34 C35 H35 118.7 . . ?
C35 C36 C31 120.0(6) . . ?
C35 C36 H36 120.0 . . ?
C31 C36 H36 120.0 . . ?

loop_
_geom_bond_atom_site_label_1
_geom_bond_atom_site_label_2
_geom_bond_distance
_geom_bond_site_symmetry_2
_geom_bond_publ_flag
Br1 C22 1.896(7) . ?
Br2 C32 1.909(7) . ?
N1 C11 1.433(7) . ?
N1 B1 1.440(9) . ?
N1 B2 1.444(9) . ?
B1 C1 1.548(9) . ?
B1 H1 1.25(8) . ?
B2 C3 1.547(9) . ?
B2 H2 1.19(8) . ?
C1 C10 1.391(10) . ?
C1 C2 1.424(10) . ?
C2 C7 1.420(9) . ?
C2 C3 1.437(10) . ?
C3 C4 1.377(10) . ?
C4 C5 1.414(10) . ?
C4 H4 0.9500 . ?
C5 C6 1.363(14) . ?
C5 H5 0.9500 . ?
C6 C7 1.427(13) . ?
C6 H6 0.9500 . ?
C7 C8 1.424(13) . ?
C8 C9 1.353(14) . ?
C8 H8 0.9500 . ?
C9 C10 1.398(12) . ?
C9 H9 0.9500 . ?
C10 H10 0.9500 . ?
C11 C16 1.402(9) . ?
C11 C12 1.409(8) . ?
C12 C13 1.384(8) . ?
C12 C21 1.494(8) . ?
C13 C14 1.383(9) . ?
C13 H13 0.9500 . ?
C14 C15 1.389(9) . ?
C14 C17 1.515(8) . ?
C15 C16 1.397(8) . ?
C15 H15 0.9500 . ?
C16 C31 1.498(8) . ?
C17 H17A 0.9800 . ?
C17 H17B 0.9800 . ?
C17 H17C 0.9800 . ?
C21 C26 1.405(9) . ?
C21 C22 1.411(9) . ?
C22 C23 1.374(10) . ?
C23 C24 1.378(12) . ?
C23 H23 0.9500 . ?
C24 C25 1.395(12) . ?
C24 H24 0.9500 . ?
C25 C26 1.377(11) . ?
C25 H25 0.9500 . ?
C26 H26 0.9500 . ?
C31 C32 1.403(9) . ?
C31 C36 1.469(10) . ?
C32 C33 1.388(10) . ?
C33 C34 1.375(12) . ?
C33 H33 0.9500 . ?
C34 C35 1.379(12) . ?
C34 H34 0.9500 . ?
C35 C36 1.334(11) . ?
C35 H35 0.9500 . ?
C36 H36 0.9500 . ?

loop_
_geom_torsion_atom_site_label_1
_geom_torsion_atom_site_label_2
_geom_torsion_atom_site_label_3
_geom_torsion_atom_site_label_4
_geom_torsion
_geom_torsion_site_symmetry_1
_geom_torsion_site_symmetry_2
_geom_torsion_site_symmetry_3
_geom_torsion_site_symmetry_4
_geom_torsion_publ_flag
C11 N1 B1 C1 169.0(5) . . . . ?
B2 N1 B1 C1 -3.3(9) . . . . ?
C11 N1 B2 C3 -169.7(5) . . . . ?
B1 N1 B2 C3 2.6(9) . . . . ?
N1 B1 C1 C10 -176.2(6) . . . . ?
N1 B1 C1 C2 0.9(10) . . . . ?
C10 C1 C2 C7 0.2(10) . . . . ?
B1 C1 C2 C7 -177.0(6) . . . . ?
C10 C1 C2 C3 179.5(6) . . . . ?
B1 C1 C2 C3 2.3(9) . . . . ?
C7 C2 C3 C4 0.0(9) . . . . ?
C1 C2 C3 C4 -179.3(6) . . . . ?
C7 C2 C3 B2 176.3(6) . . . . ?
C1 C2 C3 B2 -3.0(9) . . . . ?
N1 B2 C3 C4 176.9(6) . . . . ?
N1 B2 C3 C2 0.7(9) . . . . ?
C2 C3 C4 C5 -0.4(10) . . . . ?
B2 C3 C4 C5 -176.6(6) . . . . ?
C3 C4 C5 C6 0.8(11) . . . . ?
C4 C5 C6 C7 -0.8(11) . . . . ?
C1 C2 C7 C8 0.1(10) . . . . ?
C3 C2 C7 C8 -179.1(7) . . . . ?
C1 C2 C7 C6 179.3(7) . . . . ?
C3 C2 C7 C6 0.0(9) . . . . ?
C5 C6 C7 C2 0.4(10) . . . . ?
C5 C6 C7 C8 179.5(7) . . . . ?
C2 C7 C8 C9 0.2(11) . . . . ?
C6 C7 C8 C9 -178.9(8) . . . . ?
C7 C8 C9 C10 -1.0(13) . . . . ?
C2 C1 C10 C9 -1.0(11) . . . . ?
B1 C1 C10 C9 176.3(7) . . . . ?
C8 C9 C10 C1 1.4(13) . . . . ?
B1 N1 C11 C16 121.6(6) . . . . ?
B2 N1 C11 C16 -66.0(8) . . . . ?
B1 N1 C11 C12 -59.8(7) . . . . ?
B2 N1 C11 C12 112.5(6) . . . . ?
C16 C11 C12 C13 -1.3(9) . . . . ?
N1 C11 C12 C13 -179.9(5) . . . . ?
C16 C11 C12 C21 -178.1(5) . . . . ?
N1 C11 C12 C21 3.2(8) . . . . ?
C11 C12 C13 C14 2.0(9) . . . . ?
C21 C12 C13 C14 178.9(5) . . . . ?
C12 C13 C14 C15 -1.2(8) . . . . ?
C12 C13 C14 C17 177.6(6) . . . . ?
C13 C14 C15 C16 -0.4(9) . . . . ?
C17 C14 C15 C16 -179.1(6) . . . . ?
C14 C15 C16 C11 1.0(9) . . . . ?
C14 C15 C16 C31 178.6(5) . . . . ?
C12 C11 C16 C15 -0.1(8) . . . . ?
N1 C11 C16 C15 178.5(5) . . . . ?
C12 C11 C16 C31 -177.5(6) . . . . ?
N1 C11 C16 C31 1.0(9) . . . . ?
C13 C12 C21 C26 -61.4(8) . . . . ?
C11 C12 C21 C26 115.5(7) . . . . ?
C13 C12 C21 C22 115.4(7) . . . . ?
C11 C12 C21 C22 -67.8(9) . . . . ?
C26 C21 C22 C23 -4.4(10) . . . . ?
C12 C21 C22 C23 178.8(7) . . . . ?
C26 C21 C22 Br1 174.9(5) . . . . ?
C12 C21 C22 Br1 -1.9(9) . . . . ?
C21 C22 C23 C24 2.3(13) . . . . ?
Br1 C22 C23 C24 -177.0(7) . . . . ?
C22 C23 C24 C25 0.6(15) . . . . ?
C23 C24 C25 C26 -1.2(16) . . . . ?
C24 C25 C26 C21 -1.0(15) . . . . ?
C22 C21 C26 C25 3.7(12) . . . . ?
C12 C21 C26 C25 -179.3(8) . . . . ?
C15 C16 C31 C32 107.6(7) . . . . ?
C11 C16 C31 C32 -74.9(8) . . . . ?
C15 C16 C31 C36 -64.4(7) . . . . ?
C11 C16 C31 C36 113.0(7) . . . . ?
C36 C31 C32 C33 1.2(9) . . . . ?
C16 C31 C32 C33 -171.1(6) . . . . ?
C36 C31 C32 Br2 178.7(4) . . . . ?
C16 C31 C32 Br2 6.4(9) . . . . ?
C31 C32 C33 C34 -1.6(10) . . . . ?
Br2 C32 C33 C34 -179.2(6) . . . . ?
C32 C33 C34 C35 0.5(11) . . . . ?
C33 C34 C35 C36 1.0(12) . . . . ?
C34 C35 C36 C31 -1.3(11) . . . . ?
C32 C31 C36 C35 0.2(9) . . . . ?
C16 C31 C36 C35 172.9(6) . . . . ?
